data_7244291
loop_
_publ_author_name
'Edkins, Katharina'
'Tweedy, Jane'
'Fung, Stephanie'
'Edkins, Robert M.'

_publ_section_title
;
 Steric influence on solvate formation -- a comparison of resorcylic acid
 and two brominated derivatives
;
_journal_name_full CrystEngComm
_journal_paper_doi 10.1039/D1CE01592C
_journal_year 2022
_chemical_formula_moiety 'C7 H5 Br O4, C H4 O'
_chemical_formula_sum 'C8 H9 Br O5'
_chemical_formula_weight 265.06
_chemical_name_systematic '5-bromo-resorcylic acid methanol solvate'
_space_group_crystal_system monoclinic
_space_group_IT_number 14
_space_group_name_Hall '-P 2ybc'
_space_group_name_H-M_alt 'P 1 21/c 1'
_atom_sites_solution_hydrogens geom
_atom_sites_solution_primary iterative
_audit_creation_date 2016-12-07
_audit_creation_method
;
Olex2 1.2
(compiled 2016.11.24 svn.r3356 for OlexSys, GUI svn.r5267)
;
_audit_update_record
;
2021-11-08 deposited with the CCDC.	2022-01-19 downloaded from the CCDC.
;
_cell_angle_alpha 90
_cell_angle_beta 95.0313(19)
_cell_angle_gamma 90
_cell_formula_units_Z 4
_cell_length_a 4.8463(3)
_cell_length_b 14.8609(10)
_cell_length_c 13.0678(8)
_cell_measurement_reflns_used 6416
_cell_measurement_temperature 120
_cell_measurement_theta_max 26.65
_cell_measurement_theta_min 2.74
_cell_volume 937.52(10)
_computing_cell_refinement 'SAINT v8.37A (Bruker, 2015)'
_computing_data_reduction 'SAINT v8.37A (Bruker, 2015)'
_computing_molecular_graphics 'Olex2 (Dolomanov et al., 2009)'
_computing_publication_material 'Olex2 (Dolomanov et al., 2009)'
_computing_structure_refinement 'XL (Sheldrick, 2008)'
_computing_structure_solution 'olex2.solve (Bourhis et al., 2015)'
_diffrn_ambient_temperature 120
_diffrn_detector 'Bruker APEX2 area detector'
_diffrn_detector_area_resol_mean 7.9
_diffrn_detector_type 'CCD area detector'
_diffrn_measured_fraction_theta_full 1.000
_diffrn_measured_fraction_theta_max 1.000
_diffrn_measurement_device 'three-circle diffractometer'
_diffrn_measurement_device_type 'Bruker SMART APEX2 area detector'
_diffrn_measurement_method '\w and \f scans'
_diffrn_radiation_monochromator 'mirror optics'
_diffrn_radiation_probe x-ray
_diffrn_radiation_type MoK\a
_diffrn_radiation_wavelength 0.71073
_diffrn_reflns_av_R_equivalents 0.0838
_diffrn_reflns_av_unetI/netI 0.0386
_diffrn_reflns_Laue_measured_fraction_full 1.000
_diffrn_reflns_Laue_measured_fraction_max 1.000
_diffrn_reflns_limit_h_max 5
_diffrn_reflns_limit_h_min -5
_diffrn_reflns_limit_k_max 18
_diffrn_reflns_limit_k_min -18
_diffrn_reflns_limit_l_max 16
_diffrn_reflns_limit_l_min -16
_diffrn_reflns_number 19982
_diffrn_reflns_point_group_measured_fraction_full 1.000
_diffrn_reflns_point_group_measured_fraction_max 1.000
_diffrn_reflns_theta_full 25.242
_diffrn_reflns_theta_max 25.995
_diffrn_reflns_theta_min 2.080
_diffrn_source 'microfocus sealed X-ray tube'
_diffrn_source_type 'Incoatec I\ms'
_diffrn_standards_number 0
_exptl_absorpt_coefficient_mu 4.378
_exptl_absorpt_correction_T_max 0.8154
_exptl_absorpt_correction_T_min 0.4952
_exptl_absorpt_correction_type analytical
_exptl_absorpt_process_details
;
SADABS-2014/5 (Bruker,2014/5) was used for absorption correction.
wR2(int) was 0.1185 before and 0.0746 after correction.
The Ratio of minimum to maximum transmission is 0.6073.
The \l/2 correction factor is Not present.
;
_exptl_crystal_colour 'clear colourless'
_exptl_crystal_colour_lustre clear
_exptl_crystal_colour_primary colourless
_exptl_crystal_density_diffrn 1.878
_exptl_crystal_description prism
_exptl_crystal_F_000 528
_exptl_crystal_size_max 0.341
_exptl_crystal_size_mid 0.116
_exptl_crystal_size_min 0.075
_refine_diff_density_max 0.646
_refine_diff_density_min -0.468
_refine_diff_density_rms 0.090
_refine_ls_extinction_method none
_refine_ls_goodness_of_fit_ref 1.054
_refine_ls_hydrogen_treatment constr
_refine_ls_matrix_type full
_refine_ls_number_parameters 132
_refine_ls_number_reflns 1833
_refine_ls_number_restraints 0
_refine_ls_restrained_S_all 1.054
_refine_ls_R_factor_all 0.0434
_refine_ls_R_factor_gt 0.0315
_refine_ls_shift/su_max 0.001
_refine_ls_shift/su_mean 0.000
_refine_ls_structure_factor_coef Fsqd
_refine_ls_weighting_details 'w=1/[\s^2^(Fo^2^)+(0.0140P)^2^+1.8236P] where P=(Fo^2^+2Fc^2^)/3'
_refine_ls_weighting_scheme calc
_refine_ls_wR_factor_gt 0.0590
_refine_ls_wR_factor_ref 0.0625
_reflns_Friedel_coverage 0.000
_reflns_number_gt 1551
_reflns_number_total 1833
_reflns_threshold_expression 'I > 2\s(I)'
_cod_data_source_file d1ce01592c2.cif
_cod_data_source_block ke057
_cod_database_code 7244291
_shelx_space_group_comment
;
The symmetry employed for this shelxl refinement is uniquely defined
by the following loop, which should always be used as a source of
symmetry information in preference to the above space-group names.
They are only intended as comments.
;
_olex2_refinement_description
;
1. Fixed Uiso
 At 1.2 times of:
  All C(H) groups
 At 1.5 times of:
  All C(H,H,H) groups, All O(H) groups
2.a Aromatic/amide H refined with riding coordinates:
 C7(H7), C4(H4A)
2.b Idealised Me refined as rotating group:
 C1S(H1SA,H1SB,H1SC)
2.c Idealised tetrahedral OH refined as rotating group:
 O1S(H1S), O4(H4), O1(H1), O3(H3)
;
_shelx_shelxl_version_number 2014/7
_olex2_exptl_crystal_mounting_method
'Crystal soaked in perfluoro polyether oil and mounted on MiTeGen sample holder directly into the pre-cooled cryostream'
_olex2_submission_special_instructions 'No special instructions were received'

loop_
_space_group_symop_operation_xyz
'x, y, z'
'-x, y+1/2, -z+1/2'
'-x, -y, -z'
'x, -y-1/2, z-1/2'

loop_
_atom_site_label
_atom_site_type_symbol
_atom_site_fract_x
_atom_site_fract_y
_atom_site_fract_z
_atom_site_U_iso_or_equiv
_atom_site_adp_type
_atom_site_occupancy
_atom_site_site_symmetry_order
_atom_site_calc_flag
_atom_site_refinement_flags_posn
_atom_site_refinement_flags_adp
_atom_site_refinement_flags_occupancy
_atom_site_disorder_assembly
_atom_site_disorder_group
Br1 Br 1.12643(6) 0.30409(2) 0.79003(2) 0.01700(11) Uani 1 1 d . . . . .
O1S O 1.3521(5) 0.62382(14) 1.00985(17) 0.0196(5) Uani 1 1 d . . . . .
H1S H 1.5030 0.6094 1.0422 0.029 Uiso 1 1 calc GR . . . .
O4 O 1.2003(4) 0.47963(14) 0.90560(16) 0.0145(5) Uani 1 1 d . . . . .
H4 H 1.2309 0.5301 0.9332 0.022 Uiso 1 1 calc GR . . . .
O1 O 0.2730(4) 0.42382(14) 0.54601(16) 0.0154(5) Uani 1 1 d . . . . .
H1 H 0.1325 0.4301 0.5042 0.023 Uiso 1 1 calc GR . . . .
O3 O 0.4601(4) 0.64566(14) 0.73839(17) 0.0165(5) Uani 1 1 d . . . . .
H3 H 0.3287 0.6406 0.6923 0.025 Uiso 1 1 calc GR . . . .
O2 O 0.1595(4) 0.56424(14) 0.58882(15) 0.0134(5) Uani 1 1 d . . . . .
C6 C 0.9169(6) 0.4113(2) 0.7714(2) 0.0122(6) Uani 1 1 d . . . . .
C2 C 0.5406(6) 0.4933(2) 0.6817(2) 0.0102(6) Uani 1 1 d . . . . .
C1 C 0.3097(6) 0.4972(2) 0.6025(2) 0.0120(6) Uani 1 1 d . . . . .
C5 C 0.9843(6) 0.4860(2) 0.8339(2) 0.0111(6) Uani 1 1 d . . . . .
C7 C 0.6997(6) 0.4151(2) 0.6972(2) 0.0116(6) Uani 1 1 d . . . . .
H7 H 0.6563 0.3639 0.6554 0.014 Uiso 1 1 calc R . . . .
C4 C 0.8279(6) 0.5640(2) 0.8203(2) 0.0117(6) Uani 1 1 d . . . . .
H4A H 0.8728 0.6149 0.8624 0.014 Uiso 1 1 calc R . . . .
C3 C 0.6061(6) 0.5680(2) 0.7457(2) 0.0114(6) Uani 1 1 d . . . . .
C1S C 1.3607(7) 0.7163(2) 0.9815(3) 0.0234(8) Uani 1 1 d . . . . .
H1SA H 1.3718 0.7537 1.0435 0.035 Uiso 1 1 calc GR . . . .
H1SB H 1.1927 0.7316 0.9378 0.035 Uiso 1 1 calc GR . . . .
H1SC H 1.5237 0.7272 0.9439 0.035 Uiso 1 1 calc GR . . . .

loop_
_atom_site_aniso_label
_atom_site_aniso_U_11
_atom_site_aniso_U_22
_atom_site_aniso_U_33
_atom_site_aniso_U_23
_atom_site_aniso_U_13
_atom_site_aniso_U_12
Br1 0.01538(17) 0.01156(15) 0.02255(18) -0.00096(14) -0.00690(11) 0.00222(14)
O1S 0.0225(13) 0.0129(11) 0.0211(12) 0.0016(9) -0.0105(10) 0.0003(9)
O4 0.0147(11) 0.0139(11) 0.0134(11) -0.0022(9) -0.0080(9) 0.0006(9)
O1 0.0133(11) 0.0178(11) 0.0134(11) -0.0040(9) -0.0086(9) 0.0025(9)
O3 0.0136(11) 0.0132(11) 0.0208(12) -0.0011(9) -0.0087(9) 0.0037(9)
O2 0.0122(11) 0.0149(11) 0.0123(11) 0.0004(9) -0.0037(9) 0.0023(9)
C6 0.0098(15) 0.0116(15) 0.0149(16) 0.0003(12) -0.0005(12) 0.0024(12)
C2 0.0071(15) 0.0143(15) 0.0090(15) 0.0011(12) -0.0008(11) -0.0015(12)
C1 0.0105(15) 0.0163(16) 0.0095(15) 0.0009(12) 0.0027(12) -0.0017(12)
C5 0.0074(15) 0.0180(16) 0.0078(15) 0.0033(12) 0.0004(11) -0.0010(12)
C7 0.0101(15) 0.0124(15) 0.0122(15) -0.0009(12) 0.0008(12) -0.0011(12)
C4 0.0121(15) 0.0109(15) 0.0115(15) -0.0024(12) -0.0017(12) -0.0022(12)
C3 0.0122(15) 0.0117(15) 0.0103(14) 0.0025(12) 0.0016(12) 0.0013(12)
C1S 0.033(2) 0.0116(16) 0.0246(19) 0.0006(13) -0.0041(15) 0.0006(14)

loop_
_atom_type_symbol
_atom_type_description
_atom_type_scat_dispersion_real
_atom_type_scat_dispersion_imag
_atom_type_scat_source
C C 0.0033 0.0016 'International Tables Vol C Tables 4.2.6.8 and 6.1.1.4'
H H 0.0000 0.0000 'International Tables Vol C Tables 4.2.6.8 and 6.1.1.4'
Br Br -0.2901 2.4595 'International Tables Vol C Tables 4.2.6.8 and 6.1.1.4'
O O 0.0106 0.0060 'International Tables Vol C Tables 4.2.6.8 and 6.1.1.4'

loop_
_geom_angle_atom_site_label_1
_geom_angle_atom_site_label_2
_geom_angle_atom_site_label_3
_geom_angle
_geom_angle_site_symmetry_1
_geom_angle_site_symmetry_3
_geom_angle_publ_flag
C5 C6 Br1 119.8(2) . . ?
C7 C6 Br1 119.8(2) . . ?
C7 C6 C5 120.4(3) . . ?
C7 C2 C1 120.9(3) . . ?
C7 C2 C3 118.4(3) . . ?
C3 C2 C1 120.7(3) . . ?
O1 C1 C2 115.0(3) . . ?
O2 C1 O1 122.4(3) . . ?
O2 C1 C2 122.6(3) . . ?
O4 C5 C6 118.5(3) . . ?
O4 C5 C4 122.1(3) . . ?
C4 C5 C6 119.4(3) . . ?
C6 C7 C2 121.1(3) . . ?
C5 C4 C3 120.4(3) . . ?
O3 C3 C2 122.8(3) . . ?
O3 C3 C4 117.0(3) . . ?
C4 C3 C2 120.3(3) . . ?

loop_
_geom_bond_atom_site_label_1
_geom_bond_atom_site_label_2
_geom_bond_distance
_geom_bond_site_symmetry_2
_geom_bond_publ_flag
Br1 C6 1.893(3) . ?
O1S C1S 1.425(4) . ?
O4 C5 1.346(3) . ?
O1 C1 1.320(4) . ?
O3 C3 1.354(3) . ?
O2 C1 1.238(4) . ?
C6 C5 1.400(4) . ?
C6 C7 1.369(4) . ?
C2 C1 1.458(4) . ?
C2 C7 1.399(4) . ?
C2 C3 1.408(4) . ?
C5 C4 1.387(4) . ?
C4 C3 1.388(4) . ?
